data_4312955
loop_
_publ_author_name
'Li-Yi Zhang'
'Lin-Xi Shi'
'Zhong-Ning Chen'

_publ_contact_author
;
Zhong-Ning Chen
Fujian Institute of Research on the Structure of Matter, 
Chinese Academy of Sciences, Fuzhou, Fujian 350002, China.
;
_publ_contact_author_email '  czn@ms.fjirsm.ac.cn '
_publ_section_title
;
 Syntheses, Structures, and Electronic Interactions of
 Dicyanamide/Tricyanomethanide-Bridged Binuclear Organometallic Complexes
;
_journal_name_full 'Inorganic Chemistry'
_journal_page_first 633
_journal_page_last 640
_journal_paper_doi 10.1021/ic025879t
_journal_volume 42
_journal_year 2003
_chemical_formula_sum 'C35 H29 Fe N3 P2'
_chemical_formula_weight 609.40
_chemical_name_systematic
; 
 ? 
;
_space_group_IT_number 2
_symmetry_cell_setting triclinic
_symmetry_space_group_name_Hall '-P 1'
_symmetry_space_group_name_H-M 'P -1'
_atom_sites_solution_hydrogens geom
_atom_sites_solution_primary direct
_atom_sites_solution_secondary difmap
_audit_creation_method SHELXL-97
_cell_angle_alpha 82.7800(10)
_cell_angle_beta 84.37
_cell_angle_gamma 71.6710(10)
_cell_formula_units_Z 2
_cell_length_a 9.5641(2)
_cell_length_b 11.80080(10)
_cell_length_c 14.2658(3)
_cell_measurement_reflns_used 3440
_cell_measurement_temperature 293(2)
_cell_measurement_theta_max 24.97
_cell_measurement_theta_min 1.44
_cell_volume 1513.35(5)
_computing_cell_refinement 'Siemens SMART & SAINT'
_computing_data_collection 'Siemens SMART'
_computing_data_reduction 'Siemens XPREP'
_computing_molecular_graphics 'Bruker SHELXTL'
_computing_publication_material 'Bruker SHELXTL'
_computing_structure_refinement 'Siemens SHELXTL'
_computing_structure_solution 'Siemens SHELXTL'
_diffrn_ambient_temperature 293(2)
_diffrn_measured_fraction_theta_full 0.979
_diffrn_measured_fraction_theta_max 0.979
_diffrn_measurement_device_type 'Siemens SMART CCD'
_diffrn_measurement_method 'phi and omega scans'
_diffrn_radiation_monochromator graphite
_diffrn_radiation_source 'fine-focus sealed tube'
_diffrn_radiation_type MoK\a
_diffrn_radiation_wavelength 0.71073
_diffrn_reflns_av_R_equivalents 0.0340
_diffrn_reflns_av_sigmaI/netI 0.0549
_diffrn_reflns_limit_h_max 10
_diffrn_reflns_limit_h_min -11
_diffrn_reflns_limit_k_max 13
_diffrn_reflns_limit_k_min -13
_diffrn_reflns_limit_l_max 13
_diffrn_reflns_limit_l_min -16
_diffrn_reflns_number 7657
_diffrn_reflns_theta_full 24.97
_diffrn_reflns_theta_max 24.97
_diffrn_reflns_theta_min 1.44
_diffrn_standards_decay_% none
_diffrn_standards_interval_count none
_diffrn_standards_interval_time none
_diffrn_standards_number none
_exptl_absorpt_coefficient_mu 0.633
_exptl_absorpt_correction_T_max 1.0000
_exptl_absorpt_correction_T_min .6089
_exptl_absorpt_correction_type empirical
_exptl_absorpt_process_details 'SADABS (Sheldrick, 1996)'
_exptl_crystal_colour red
_exptl_crystal_density_diffrn 1.337
_exptl_crystal_density_method 'not measured'
_exptl_crystal_description prism
_exptl_crystal_F_000 632
_exptl_crystal_size_max .48
_exptl_crystal_size_mid .31
_exptl_crystal_size_min .18
_refine_diff_density_max 0.828
_refine_diff_density_min -0.454
_refine_diff_density_rms 0.078
_refine_ls_extinction_method none
_refine_ls_goodness_of_fit_ref 1.113
_refine_ls_hydrogen_treatment mixed
_refine_ls_matrix_type full
_refine_ls_number_parameters 415
_refine_ls_number_reflns 5196
_refine_ls_number_restraints 0
_refine_ls_restrained_S_all 1.113
_refine_ls_R_factor_all 0.1015
_refine_ls_R_factor_gt 0.0688
_refine_ls_shift/su_max 0.001
_refine_ls_shift/su_mean 0.000
_refine_ls_structure_factor_coef Fsqd
_refine_ls_weighting_details 'calc w=1/[\s^2^(Fo^2^)+(0.0483P)^2^+3.9870P] where P=(Fo^2^+2Fc^2^)/3'
_refine_ls_weighting_scheme calc
_refine_ls_wR_factor_gt 0.1466
_refine_ls_wR_factor_ref 0.1718
_reflns_number_gt 3887
_reflns_number_total 5196
_reflns_threshold_expression >2sigma(I)
_cod_data_source_file ic025879t-6_s1_4.cif
_cod_data_source_block 4(Compound7)
_cod_depositor_comments
;
The following automatic conversions were performed:

'_symmetry_cell_setting' value 'Triclinic' changed to 'triclinic'
according to the built-in table from CIF Core dictionary named
'cif_core.dic' version 2.4.1 from 2010-06-29.

Automatic conversion script
Id: cif_fix_values 1646 2011-03-28 12:23:43Z adriana 
;
_cod_original_cell_volume 1513.36(5)
_cod_database_code 4312955

loop_
_symmetry_equiv_pos_as_xyz
'x, y, z'
'-x, -y, -z'

loop_
_atom_site_label
_atom_site_type_symbol
_atom_site_fract_x
_atom_site_fract_y
_atom_site_fract_z
_atom_site_U_iso_or_equiv
_atom_site_adp_type
_atom_site_occupancy
_atom_site_symmetry_multiplicity
_atom_site_calc_flag
_atom_site_refinement_flags
_atom_site_disorder_assembly
_atom_site_disorder_group
Fe1 Fe 0.38680(8) 0.35478(6) 0.23602(5) 0.0394(2) Uani 1 1 d . . .
P1 P 0.21749(15) 0.28879(12) 0.18434(9) 0.0421(3) Uani 1 1 d . . .
P2 P 0.20571(14) 0.52217(12) 0.25982(9) 0.0402(3) Uani 1 1 d . . .
N1 N 0.3528(5) 0.3009(4) 0.3665(3) 0.0440(10) Uani 1 1 d . . .
N2 N 0.3377(8) 0.0160(7) 0.6063(5) 0.113(3) Uani 1 1 d . . .
N3 N 0.3372(7) 0.3744(6) 0.6632(4) 0.0864(19) Uani 1 1 d . . .
C1 C 0.3476(5) 0.2659(5) 0.4457(4) 0.0453(12) Uani 1 1 d . . .
C2 C 0.3391(7) 0.1101(7) 0.5765(4) 0.0701(18) Uani 1 1 d . . .
C3 C 0.3390(7) 0.3101(7) 0.6092(4) 0.0634(17) Uani 1 1 d . . .
C4 C 0.3413(6) 0.2286(6) 0.5432(4) 0.0560(15) Uani 1 1 d . . .
C5 C 0.0301(6) 0.4879(5) 0.2620(4) 0.0557(14) Uani 1 1 d . . .
H5A H 0.0127 0.4451 0.3224 0.067 Uiso 1 1 calc R . .
H5B H -0.0509 0.5617 0.2538 0.067 Uiso 1 1 calc R . .
C6 C 0.0391(6) 0.4109(5) 0.1821(4) 0.0526(14) Uani 1 1 d . . .
H6A H 0.0323 0.4596 0.1217 0.063 Uiso 1 1 calc R . .
H6B H -0.0421 0.3770 0.1904 0.063 Uiso 1 1 calc R . .
C11 C 0.2476(6) 0.2438(6) 0.0629(4) 0.0542(14) Uani 1 1 d . . .
C12 C 0.2911(13) 0.1264(8) 0.0473(6) 0.131(4) Uani 1 1 d . . .
H12A H 0.2975 0.0673 0.0978 0.157 Uiso 1 1 calc R . .
C13 C 0.3263(18) 0.0949(10) -0.0455(7) 0.194(7) Uani 1 1 d . . .
H13A H 0.3584 0.0143 -0.0562 0.233 Uiso 1 1 calc R . .
C14 C 0.3141(12) 0.1803(11) -0.1201(6) 0.127(4) Uani 1 1 d . . .
H14A H 0.3355 0.1580 -0.1814 0.153 Uiso 1 1 calc R . .
C15 C 0.2713(8) 0.2965(9) -0.1057(5) 0.085(2) Uani 1 1 d . . .
H15A H 0.2646 0.3551 -0.1566 0.102 Uiso 1 1 calc R . .
C16 C 0.2375(8) 0.3282(7) -0.0146(4) 0.0727(19) Uani 1 1 d . . .
H16A H 0.2067 0.4090 -0.0050 0.087 Uiso 1 1 calc R . .
C21 C 0.1742(6) 0.1611(5) 0.2550(4) 0.0459(12) Uani 1 1 d . . .
C22 C 0.0387(7) 0.1426(6) 0.2575(5) 0.0654(17) Uani 1 1 d . . .
H22A H -0.0351 0.1958 0.2217 0.078 Uiso 1 1 calc R . .
C23 C 0.0108(9) 0.0459(7) 0.3127(6) 0.087(2) Uani 1 1 d . . .
H23A H -0.0822 0.0358 0.3154 0.105 Uiso 1 1 calc R . .
C24 C 0.1200(10) -0.0346(7) 0.3629(6) 0.092(2) Uani 1 1 d . . .
H24A H 0.1010 -0.0993 0.4001 0.110 Uiso 1 1 calc R . .
C25 C 0.2565(9) -0.0210(6) 0.3591(5) 0.082(2) Uani 1 1 d . . .
H25A H 0.3312 -0.0777 0.3920 0.098 Uiso 1 1 calc R . .
C26 C 0.2839(7) 0.0768(5) 0.3066(5) 0.0649(17) Uani 1 1 d . . .
H26A H 0.3768 0.0867 0.3056 0.078 Uiso 1 1 calc R . .
C41 C 0.1940(5) 0.5871(4) 0.3716(4) 0.0431(12) Uani 1 1 d . . .
C42 C 0.3198(7) 0.5935(6) 0.4063(4) 0.0702(19) Uani 1 1 d . . .
H42A H 0.4103 0.5626 0.3736 0.084 Uiso 1 1 calc R . .
C43 C 0.3143(7) 0.6448(7) 0.4887(5) 0.078(2) Uani 1 1 d . . .
H43A H 0.4010 0.6471 0.5115 0.094 Uiso 1 1 calc R . .
C44 C 0.1818(7) 0.6924(5) 0.5372(4) 0.0597(15) Uani 1 1 d . . .
H44A H 0.1787 0.7269 0.5928 0.072 Uiso 1 1 calc R . .
C45 C 0.0561(7) 0.6891(6) 0.5040(4) 0.0666(17) Uani 1 1 d . . .
H45A H -0.0342 0.7233 0.5359 0.080 Uiso 1 1 calc R . .
C46 C 0.0611(6) 0.6347(6) 0.4222(4) 0.0621(16) Uani 1 1 d . . .
H46A H -0.0258 0.6303 0.4012 0.074 Uiso 1 1 calc R . .
C31 C 0.1809(8) 0.6527(5) 0.1715(4) 0.0634(17) Uani 1 1 d . . .
C32 C 0.283(6) 0.729(3) 0.1882(13) 0.318(7) Uani 0.50 1 d P . .
C33 C 0.290(2) 0.8254(14) 0.1226(12) 0.106(6) Uani 0.50 1 d P . .
C34 C 0.201(2) 0.8530(13) 0.0424(11) 0.082(5) Uani 0.50 1 d P . .
C35 C 0.127(2) 0.7801(19) 0.0251(15) 0.075(8) Uani 0.50 1 d P . .
C36 C 0.131(2) 0.6728(19) 0.0893(15) 0.078(6) Uani 0.50 1 d P . .
C32' C 0.044(2) 0.8630(12) 0.1235(10) 0.098(6) Uani 0.50 1 d P . .
C33' C 0.0863(19) 0.7649(10) 0.1956(9) 0.076(4) Uani 0.50 1 d P . .
C34' C 0.074(2) 0.8447(16) 0.0290(14) 0.075(5) Uani 0.50 1 d P . .
C35' C 0.157(2) 0.7243(14) 0.0063(16) 0.050(4) Uani 0.50 1 d P . .
C36' C 0.2004(16) 0.6332(18) 0.0762(14) 0.052(4) Uani 0.50 1 d P . .
C51 C 0.6114(6) 0.2591(6) 0.2445(5) 0.072(2) Uani 1 1 d . . .
H31A H 0.6548 0.1942 0.2930 0.087 Uiso 1 1 calc R . .
C52 C 0.5599(7) 0.2463(7) 0.1584(7) 0.086(3) Uani 1 1 d . . .
H32A H 0.5631 0.1708 0.1350 0.104 Uiso 1 1 calc R . .
C53 C 0.5110(7) 0.3618(8) 0.1098(4) 0.073(2) Uani 1 1 d . . .
H33A H 0.4737 0.3819 0.0463 0.088 Uiso 1 1 calc R . .
C54 C 0.5336(6) 0.4408(6) 0.1663(5) 0.0640(17) Uani 1 1 d . . .
H34A H 0.5106 0.5276 0.1501 0.077 Uiso 1 1 calc R . .
C55 C 0.5928(6) 0.3802(6) 0.2469(4) 0.0606(16) Uani 1 1 d . . .
H35A H 0.6192 0.4157 0.2984 0.073 Uiso 1 1 calc R . .

loop_
_atom_site_aniso_label
_atom_site_aniso_U_11
_atom_site_aniso_U_22
_atom_site_aniso_U_33
_atom_site_aniso_U_23
_atom_site_aniso_U_13
_atom_site_aniso_U_12
Fe1 0.0363(4) 0.0451(4) 0.0332(4) 0.0026(3) -0.0026(3) -0.0097(3)
P1 0.0427(7) 0.0429(8) 0.0379(7) 0.0022(6) -0.0065(6) -0.0105(6)
P2 0.0386(7) 0.0429(7) 0.0359(7) 0.0011(6) -0.0023(5) -0.0098(6)
N1 0.045(2) 0.047(3) 0.038(2) 0.003(2) -0.0043(19) -0.015(2)
N2 0.117(6) 0.103(5) 0.112(6) 0.049(5) -0.017(4) -0.046(5)
N3 0.096(5) 0.119(5) 0.043(3) -0.012(3) 0.008(3) -0.033(4)
C1 0.035(3) 0.053(3) 0.044(3) 0.007(3) -0.003(2) -0.012(2)
C2 0.059(4) 0.088(5) 0.056(4) 0.025(4) -0.009(3) -0.023(4)
C3 0.054(4) 0.092(5) 0.034(3) 0.015(3) 0.005(3) -0.018(3)
C4 0.050(3) 0.074(4) 0.039(3) 0.016(3) -0.003(2) -0.020(3)
C5 0.039(3) 0.056(3) 0.071(4) -0.009(3) -0.001(3) -0.012(3)
C6 0.039(3) 0.053(3) 0.065(4) 0.001(3) -0.013(3) -0.012(2)
C11 0.048(3) 0.072(4) 0.041(3) -0.008(3) -0.007(2) -0.014(3)
C12 0.227(12) 0.069(5) 0.062(5) -0.021(4) 0.003(6) 0.006(6)
C13 0.35(2) 0.098(8) 0.073(7) -0.033(6) 0.002(9) 0.022(10)
C14 0.144(9) 0.151(10) 0.051(5) -0.022(6) -0.003(5) 0.010(7)
C15 0.076(5) 0.124(7) 0.048(4) -0.002(4) -0.011(3) -0.023(5)
C16 0.087(5) 0.088(5) 0.044(4) 0.003(3) -0.016(3) -0.029(4)
C21 0.058(3) 0.045(3) 0.037(3) -0.003(2) -0.002(2) -0.020(3)
C22 0.064(4) 0.057(4) 0.080(4) 0.004(3) -0.013(3) -0.027(3)
C23 0.087(5) 0.075(5) 0.110(6) 0.008(5) -0.005(5) -0.045(4)
C24 0.126(7) 0.066(5) 0.090(6) 0.026(4) -0.014(5) -0.050(5)
C25 0.103(6) 0.056(4) 0.092(5) 0.026(4) -0.038(4) -0.034(4)
C26 0.074(4) 0.047(3) 0.072(4) 0.010(3) -0.019(3) -0.017(3)
C41 0.039(3) 0.043(3) 0.044(3) 0.001(2) -0.002(2) -0.008(2)
C42 0.044(3) 0.106(5) 0.060(4) -0.037(4) 0.005(3) -0.013(3)
C43 0.052(4) 0.117(6) 0.066(4) -0.034(4) -0.010(3) -0.013(4)
C44 0.063(4) 0.063(4) 0.045(3) -0.007(3) -0.001(3) -0.008(3)
C45 0.057(4) 0.083(5) 0.057(4) -0.020(3) 0.014(3) -0.018(3)
C46 0.038(3) 0.080(4) 0.071(4) -0.022(3) 0.001(3) -0.017(3)
C31 0.093(5) 0.046(3) 0.040(3) 0.002(3) 0.001(3) -0.010(3)
C32 0.76(3) 0.372(16) 0.059(11) 0.040(17) -0.07(2) -0.513
C33 0.170(19) 0.072(10) 0.083(11) 0.009(9) -0.009(12) -0.055(11)
C34 0.107(13) 0.048(8) 0.071(10) 0.013(7) 0.021(9) -0.012(8)
C35 0.079(16) 0.054(17) 0.069(15) 0.051(15) -0.026(13) -0.001(15)
C36 0.103(16) 0.085(16) 0.062(12) 0.033(11) -0.037(13) -0.059(13)
C32' 0.175(17) 0.044(7) 0.053(8) 0.002(6) -0.019(9) -0.002(9)
C33' 0.137(13) 0.034(6) 0.059(8) -0.005(6) -0.012(8) -0.027(7)
C34' 0.087(14) 0.042(11) 0.079(11) 0.030(10) -0.018(10) -0.006(9)
C35' 0.040(8) 0.036(10) 0.066(9) 0.006(8) -0.004(6) -0.003(8)
C36' 0.042(8) 0.057(10) 0.044(7) 0.009(7) -0.006(7) -0.004(7)
C51 0.033(3) 0.074(5) 0.086(5) 0.024(4) 0.006(3) 0.001(3)
C52 0.053(4) 0.091(6) 0.130(7) -0.068(5) 0.047(4) -0.038(4)
C53 0.053(4) 0.134(7) 0.035(3) 0.001(4) 0.008(3) -0.038(4)
C54 0.048(3) 0.061(4) 0.076(4) 0.010(3) 0.008(3) -0.016(3)
C55 0.038(3) 0.091(5) 0.055(4) -0.009(3) -0.002(3) -0.023(3)

loop_
_atom_type_symbol
_atom_type_description
_atom_type_scat_dispersion_real
_atom_type_scat_dispersion_imag
_atom_type_scat_source
C C 0.0033 0.0016 'International Tables Vol C Tables 4.2.6.8 and 6.1.1.4'
H H 0.0000 0.0000 'International Tables Vol C Tables 4.2.6.8 and 6.1.1.4'
N N 0.0061 0.0033 'International Tables Vol C Tables 4.2.6.8 and 6.1.1.4'
P P 0.1023 0.0942 'International Tables Vol C Tables 4.2.6.8 and 6.1.1.4'
Fe Fe 0.3463 0.8444 'International Tables Vol C Tables 4.2.6.8 and 6.1.1.4'

loop_
_geom_angle_atom_site_label_1
_geom_angle_atom_site_label_2
_geom_angle_atom_site_label_3
_geom_angle
_geom_angle_site_symmetry_1
_geom_angle_site_symmetry_3
_geom_angle_publ_flag
N1 Fe1 C53 155.2(2) . . ?
N1 Fe1 C52 117.9(3) . . ?
C53 Fe1 C52 39.8(3) . . ?
N1 Fe1 C54 133.0(2) . . ?
C53 Fe1 C54 38.9(3) . . ?
C52 Fe1 C54 65.4(3) . . ?
N1 Fe1 C51 89.4(2) . . ?
C53 Fe1 C51 65.9(3) . . ?
C52 Fe1 C51 39.6(3) . . ?
C54 Fe1 C51 64.3(2) . . ?
N1 Fe1 C55 97.9(2) . . ?
C53 Fe1 C55 64.8(2) . . ?
C52 Fe1 C55 65.4(3) . . ?
C54 Fe1 C55 37.5(2) . . ?
C51 Fe1 C55 38.6(3) . . ?
N1 Fe1 P2 87.42(13) . . ?
C53 Fe1 P2 114.6(2) . . ?
C52 Fe1 P2 154.4(3) . . ?
C54 Fe1 P2 95.36(18) . . ?
C51 Fe1 P2 147.6(2) . . ?
C55 Fe1 P2 110.24(19) . . ?
N1 Fe1 P1 94.60(13) . . ?
C53 Fe1 P1 97.8(2) . . ?
C52 Fe1 P1 94.2(2) . . ?
C54 Fe1 P1 132.4(2) . . ?
C51 Fe1 P1 125.7(2) . . ?
C55 Fe1 P1 159.35(18) . . ?
P2 Fe1 P1 86.64(5) . . ?
C21 P1 C11 103.2(3) . . ?
C21 P1 C6 104.5(3) . . ?
C11 P1 C6 103.7(3) . . ?
C21 P1 Fe1 117.34(18) . . ?
C11 P1 Fe1 117.54(19) . . ?
C6 P1 Fe1 109.06(18) . . ?
C31 P2 C41 102.9(3) . . ?
C31 P2 C5 103.2(3) . . ?
C41 P2 C5 103.8(2) . . ?
C31 P2 Fe1 119.5(2) . . ?
C41 P2 Fe1 118.10(16) . . ?
C5 P2 Fe1 107.45(19) . . ?
C1 N1 Fe1 173.0(4) . . ?
N1 C1 C4 177.3(6) . . ?
N2 C2 C4 177.6(8) . . ?
N3 C3 C4 179.1(7) . . ?
C1 C4 C3 119.4(5) . . ?
C1 C4 C2 120.9(6) . . ?
C3 C4 C2 119.7(5) . . ?
C6 C5 P2 108.7(4) . . ?
C5 C6 P1 108.7(4) . . ?
C12 C11 C16 118.0(6) . . ?
C12 C11 P1 120.9(5) . . ?
C16 C11 P1 120.9(5) . . ?
C11 C12 C13 119.5(8) . . ?
C14 C13 C12 120.9(9) . . ?
C15 C14 C13 120.2(8) . . ?
C14 C15 C16 119.2(8) . . ?
C15 C16 C11 122.2(7) . . ?
C22 C21 C26 117.9(5) . . ?
C22 C21 P1 123.0(4) . . ?
C26 C21 P1 119.1(4) . . ?
C21 C22 C23 120.9(6) . . ?
C24 C23 C22 119.8(7) . . ?
C25 C24 C23 120.6(7) . . ?
C24 C25 C26 120.0(7) . . ?
C25 C26 C21 120.8(6) . . ?
C42 C41 C46 117.6(5) . . ?
C42 C41 P2 119.7(4) . . ?
C46 C41 P2 122.7(4) . . ?
C41 C42 C43 121.1(6) . . ?
C44 C43 C42 120.4(6) . . ?
C45 C44 C43 119.8(6) . . ?
C44 C45 C46 120.1(6) . . ?
C41 C46 C45 120.9(5) . . ?
C36 C31 C36' 30.2(10) . . ?
C36 C31 C33' 90.6(12) . . ?
C36' C31 C33' 117.5(10) . . ?
C36 C31 C32 114.9(13) . . ?
C36' C31 C32 107.3(13) . . ?
C33' C31 C32 73.6(19) . . ?
C36 C31 P2 130.8(11) . . ?
C36' C31 P2 118.1(9) . . ?
C33' C31 P2 118.8(6) . . ?
C32 C31 P2 111.0(11) . . ?
C33 C32 C31 119(2) . . ?
C33 C32 C33' 96(3) . . ?
C31 C32 C33' 49.0(12) . . ?
C32 C33 C34 118.7(18) . . ?
C34' C34 C35 34.3(11) . . ?
C34' C34 C33 133.9(16) . . ?
C35 C34 C33 120.6(14) . . ?
C34' C34 C32' 50.2(12) . . ?
C35 C34 C32' 68.0(15) . . ?
C33 C34 C32' 87.9(12) . . ?
C34' C34 C35' 51.7(12) . . ?
C35 C34 C35' 18.1(12) . . ?
C33 C34 C35' 114.6(12) . . ?
C32' C34 C35' 83.7(11) . . ?
C35' C35 C34' 157(5) . . ?
C35' C35 C34 126(4) . . ?
C34' C35 C34 70(2) . . ?
C35' C35 C36 63(3) . . ?
C34' C35 C36 128(3) . . ?
C34 C35 C36 120.4(19) . . ?
C35' C35 C36' 47(3) . . ?
C34' C35 C36' 150(3) . . ?
C34 C35 C36' 113.1(17) . . ?
C36 C35 C36' 23.3(10) . . ?
C35' C35 C32' 149(3) . . ?
C34' C35 C32' 47(2) . . ?
C34 C35 C32' 68.0(15) . . ?
C36 C35 C32' 86.4(14) . . ?
C36' C35 C32' 104.1(12) . . ?
C36' C36 C31 84(3) . . ?
C36' C36 C35' 79(3) . . ?
C31 C36 C35' 138.3(19) . . ?
C36' C36 C35 102(4) . . ?
C31 C36 C35 123.7(19) . . ?
C35' C36 C35 29.0(11) . . ?
C36' C36 C33' 126(4) . . ?
C31 C36 C33' 47.5(9) . . ?
C35' C36 C33' 118.7(16) . . ?
C35 C36 C33' 90.6(15) . . ?
C36' C36 C34' 119(4) . . ?
C31 C36 C34' 117.2(16) . . ?
C35' C36 C34' 45.6(11) . . ?
C35 C36 C34' 17.7(11) . . ?
C33' C36 C34' 76.6(11) . . ?
C34' C32' C33' 120.7(13) . . ?
C34' C32' C35 24.3(7) . . ?
C33' C32' C35 96.8(10) . . ?
C34' C32' C34 45.9(11) . . ?
C33' C32' C34 107.1(13) . . ?
C35 C32' C34 43.9(10) . . ?
C31 C33' C32' 119.8(11) . . ?
C31 C33' C32 57.4(11) . . ?
C32' C33' C32 102.3(14) . . ?
C31 C33' C36 41.9(7) . . ?
C32' C33' C36 82.5(10) . . ?
C32 C33' C36 81.0(11) . . ?
C35 C34' C34 76(2) . . ?
C35 C34' C32' 109(3) . . ?
C34 C34' C32' 83.9(16) . . ?
C35 C34' C35' 11(2) . . ?
C34 C34' C35' 84.2(15) . . ?
C32' C34' C35' 117.4(16) . . ?
C35 C34' C36 35(2) . . ?
C34 C34' C36 91.2(12) . . ?
C32' C34' C36 79.4(12) . . ?
C35' C34' C36 39.8(12) . . ?
C35 C35' C36 88(3) . . ?
C35 C35' C36' 111(3) . . ?
C36 C35' C36' 30.6(11) . . ?
C35 C35' C34' 12(2) . . ?
C36 C35' C34' 95(2) . . ?
C36' C35' C34' 121(2) . . ?
C35 C35' C34 36(3) . . ?
C36 C35' C34 99.6(16) . . ?
C36' C35' C34 106.4(17) . . ?
C34' C35' C34 44.1(11) . . ?
C36 C36' C35' 70(3) . . ?
C36 C36' C31 66(3) . . ?
C35' C36' C31 122.1(15) . . ?
C36 C36' C35 55(3) . . ?
C35' C36' C35 22.2(11) . . ?
C31 C36' C35 99.9(14) . . ?
C55 C51 C52 107.4(6) . . ?
C55 C51 Fe1 71.1(3) . . ?
C52 C51 Fe1 69.1(4) . . ?
C53 C52 C51 107.0(6) . . ?
C53 C52 Fe1 70.0(4) . . ?
C51 C52 Fe1 71.3(4) . . ?
C54 C53 C52 107.1(6) . . ?
C54 C53 Fe1 71.4(3) . . ?
C52 C53 Fe1 70.1(3) . . ?
C55 C54 C53 109.7(6) . . ?
C55 C54 Fe1 72.0(3) . . ?
C53 C54 Fe1 69.6(3) . . ?
C54 C55 C51 108.8(6) . . ?
C54 C55 Fe1 70.5(3) . . ?
C51 C55 Fe1 70.3(3) . . ?

loop_
_geom_bond_atom_site_label_1
_geom_bond_atom_site_label_2
_geom_bond_distance
_geom_bond_site_symmetry_2
_geom_bond_publ_flag
Fe1 N1 1.921(4) . ?
Fe1 C53 2.065(5) . ?
Fe1 C52 2.067(6) . ?
Fe1 C54 2.088(6) . ?
Fe1 C51 2.096(6) . ?
Fe1 C55 2.107(6) . ?
Fe1 P2 2.2177(15) . ?
Fe1 P1 2.2234(15) . ?
P1 C21 1.840(5) . ?
P1 C11 1.844(6) . ?
P1 C6 1.855(5) . ?
P2 C31 1.832(6) . ?
P2 C41 1.833(5) . ?
P2 C5 1.844(5) . ?
N1 C1 1.154(6) . ?
N2 C2 1.141(9) . ?
N3 C3 1.143(9) . ?
C1 C4 1.407(7) . ?
C2 C4 1.426(9) . ?
C3 C4 1.421(10) . ?
C5 C6 1.524(8) . ?
C11 C12 1.356(9) . ?
C11 C16 1.381(8) . ?
C12 C13 1.402(12) . ?
C13 C14 1.357(13) . ?
C14 C15 1.339(12) . ?
C15 C16 1.377(9) . ?
C21 C22 1.377(8) . ?
C21 C26 1.394(8) . ?
C22 C23 1.385(9) . ?
C23 C24 1.363(10) . ?
C24 C25 1.359(10) . ?
C25 C26 1.377(8) . ?
C41 C42 1.371(8) . ?
C41 C46 1.388(7) . ?
C42 C43 1.378(8) . ?
C43 C44 1.370(8) . ?
C44 C45 1.348(8) . ?
C45 C46 1.390(8) . ?
C31 C36 1.28(2) . ?
C31 C36' 1.39(2) . ?
C31 C33' 1.410(14) . ?
C31 C32 1.57(2) . ?
C32 C33 1.39(2) . ?
C32 C33' 1.79(5) . ?
C33 C34 1.43(2) . ?
C34 C34' 1.29(3) . ?
C34 C35 1.34(3) . ?
C34 C32' 1.79(2) . ?
C34 C35' 1.84(2) . ?
C35 C35' 0.71(2) . ?
C35 C34' 0.78(2) . ?
C35 C36 1.46(3) . ?
C35 C36' 1.75(3) . ?
C35 C32' 1.79(3) . ?
C36 C36' 0.71(2) . ?
C36 C35' 1.30(3) . ?
C36 C33' 1.91(3) . ?
C36 C34' 2.03(3) . ?
C32' C34' 1.38(2) . ?
C32' C33' 1.431(17) . ?
C34' C35' 1.45(2) . ?
C35' C36' 1.36(3) . ?
C51 C55 1.388(9) . ?
C51 C52 1.409(10) . ?
C52 C53 1.408(10) . ?
C53 C54 1.384(9) . ?
C54 C55 1.349(8) . ?
